data_7206605
loop_
_publ_author_name
'Li, Hao-Hong'
'Wu, Yan-Ling'
'Dong, Hai-Jun'
'Wang, Min'
'Huang, Shu-Wei'
'Chen, Zhi-Rong'

_publ_section_title
;
 Structure and property variations of lead iodide--organic coordination
 polymers tuned by substituted groups on phenanthroline
;
_journal_issue 22
_journal_name_full CrystEngComm
_journal_page_first 6766
_journal_paper_doi 10.1039/c1ce05393k
_journal_volume 13
_journal_year 2011
_chemical_formula_moiety 'C12 H7 Cl I2 N2 Pb'
_chemical_formula_sum 'C12 H7 Cl I2 N2 Pb'
_chemical_formula_weight 675.65
_chemical_name_systematic
;
?
;
_space_group_IT_number 14
_symmetry_cell_setting monoclinic
_symmetry_space_group_name_Hall '-P 2ybc'
_symmetry_space_group_name_H-M 'P 1 21/c 1'
_atom_sites_solution_hydrogens geom
_atom_sites_solution_primary direct
_atom_sites_solution_secondary difmap
_audit_creation_method SHELXL-97
_cell_angle_alpha 90.00
_cell_angle_beta 98.16(3)
_cell_angle_gamma 90.00
_cell_formula_units_Z 4
_cell_length_a 11.698(2)
_cell_length_b 14.156(3)
_cell_length_c 9.4216(19)
_cell_measurement_reflns_used 25
_cell_measurement_temperature 293(2)
_cell_measurement_theta_max 18
_cell_measurement_theta_min 12
_cell_volume 1544.4(5)
_computing_cell_refinement 'Nonius CAD4 software'
_computing_data_collection 'Nonius CAD4 software'
_computing_data_reduction 'XCAD (P.McArdle, 2000)'
_computing_molecular_graphics 'ORTEX (P.McArdle, 1995)'
_computing_publication_material 'SHELXL-97/2 (Sheldrick,1997)'
_computing_structure_refinement 'SHELXL-97 (Sheldrick, 1997)'
_computing_structure_solution 'SHELXS-97 (Sheldrick, 1990)'
_diffrn_ambient_temperature 293(2)
_diffrn_detector_area_resol_mean None
_diffrn_measured_fraction_theta_full 0.985
_diffrn_measured_fraction_theta_max 0.985
_diffrn_measurement_device_type CCD
_diffrn_measurement_method dtprofit.ref
_diffrn_radiation_monochromator graphite
_diffrn_radiation_source 'fine-focus sealed tube'
_diffrn_radiation_type MoK\a
_diffrn_radiation_wavelength 0.71073
_diffrn_reflns_av_R_equivalents 0.0819
_diffrn_reflns_av_sigmaI/netI 0.0662
_diffrn_reflns_limit_h_max 15
_diffrn_reflns_limit_h_min -15
_diffrn_reflns_limit_k_max 17
_diffrn_reflns_limit_k_min -18
_diffrn_reflns_limit_l_max 12
_diffrn_reflns_limit_l_min -9
_diffrn_reflns_number 12552
_diffrn_reflns_theta_full 27.58
_diffrn_reflns_theta_max 27.58
_diffrn_reflns_theta_min 3.32
_diffrn_standards_decay_% 'not measured'
_diffrn_standards_interval_count 'not measured'
_diffrn_standards_interval_time 'not measured'
_diffrn_standards_number None
_exptl_absorpt_coefficient_mu 15.079
_exptl_absorpt_correction_T_max 1.00
_exptl_absorpt_correction_T_min 0.25
_exptl_absorpt_correction_type multi-scan
_exptl_absorpt_process_details 'TEXRAY software (Molecular Structure Corporation, 1999)'
_exptl_crystal_colour Colourless
_exptl_crystal_density_diffrn 2.906
_exptl_crystal_density_method 'not measured'
_exptl_crystal_description Parallelepiped
_exptl_crystal_F_000 1192
_exptl_crystal_size_max 0.460
_exptl_crystal_size_mid 0.240
_exptl_crystal_size_min 0.150
_refine_diff_density_max 2.580
_refine_diff_density_min -2.036
_refine_diff_density_rms 0.264
_refine_ls_extinction_method none
_refine_ls_goodness_of_fit_ref 1.249
_refine_ls_hydrogen_treatment constr
_refine_ls_matrix_type full
_refine_ls_number_parameters 163
_refine_ls_number_reflns 3516
_refine_ls_number_restraints 0
_refine_ls_restrained_S_all 1.249
_refine_ls_R_factor_all 0.1047
_refine_ls_R_factor_gt 0.0892
_refine_ls_shift/su_max 0.003
_refine_ls_shift/su_mean 0.001
_refine_ls_structure_factor_coef Fsqd
_refine_ls_weighting_details 'calc w=1/[\s^2^(Fo^2^)+(0.0536P)^2^+27.8709P] where P=(Fo^2^+2Fc^2^)/3'
_refine_ls_weighting_scheme calc
_refine_ls_wR_factor_gt 0.1854
_refine_ls_wR_factor_ref 0.1941
_reflns_number_gt 3038
_reflns_number_total 3516
_reflns_threshold_expression >2sigma(I)
_cod_data_source_file c1ce05393k.txt
_cod_data_source_block wyl414
_cod_depositor_comments
;
The following automatic conversions were performed:

'_symmetry_cell_setting' value 'Monoclinic' changed to 'monoclinic'
according to /home/saulius/struct/CIF-dictionaries/cif_core.dic
dictionary named 'cif_core.dic' version 2.4.1 from
2010-06-29.

'_exptl_absorpt_correction_type' value 'Multi-Scan'
changed to 'multi-scan' according to
/home/saulius/struct/CIF-dictionaries/cif_core.dic dictionary named
'cif_core.dic' version 2.4.1 from 2010-06-29.

Automatic conversion script
Id: cif_fix_values 1715 2011-07-08 13:25:40Z adriana 
;
_cod_original_cell_volume 1544.3(5)
_cod_original_sg_symbol_Hall -P2ybc
_cod_original_sg_symbol_H-M P21/c
_cod_database_code 7206605

loop_
_symmetry_equiv_pos_as_xyz
'x, y, z'
'-x, y+1/2, -z+1/2'
'-x, -y, -z'
'x, -y-1/2, z-1/2'

loop_
_atom_site_label
_atom_site_type_symbol
_atom_site_fract_x
_atom_site_fract_y
_atom_site_fract_z
_atom_site_U_iso_or_equiv
_atom_site_adp_type
_atom_site_occupancy
_atom_site_symmetry_multiplicity
_atom_site_calc_flag
_atom_site_refinement_flags
Pb1 Pb 0.63805(6) 0.89933(5) 0.10796(7) 0.0457(2) Uani 1 1 d .
I1 I 0.35921(11) 0.91774(10) 0.08960(17) 0.0647(4) Uani 1 1 d .
I2 I 0.69921(16) 0.76105(13) -0.15531(19) 0.0854(5) Uani 1 1 d .
N2 N 0.8460(12) 0.9534(11) 0.1931(15) 0.049(4) Uani 1 1 d .
N1 N 0.6602(12) 1.0246(11) 0.3067(16) 0.050(4) Uani 1 1 d .
Cl1 Cl 0.9266(7) 1.2601(4) 0.6182(7) 0.089(2) Uani 1 1 d .
C1 C 0.5748(19) 1.0587(14) 0.368(2) 0.062(5) Uani 1 1 d .
H1 H 0.5020 1.0325 0.3416 0.074 Uiso 1 1 calc R
C2 C 0.585(2) 1.1312(16) 0.469(2) 0.075(7) Uani 1 1 d .
H2 H 0.5198 1.1538 0.5054 0.090 Uiso 1 1 calc R
C3 C 0.692(2) 1.1683(14) 0.514(2) 0.062(5) Uani 1 1 d .
H3 H 0.7022 1.2166 0.5821 0.074 Uiso 1 1 calc R
C4 C 0.7861(18) 1.1309(14) 0.4550(19) 0.057(5) Uani 1 1 d .
C5 C 0.9030(19) 1.1692(13) 0.4962(19) 0.056(5) Uani 1 1 d .
C6 C 0.995(2) 1.1347(16) 0.440(2) 0.068(6) Uani 1 1 d .
H6 H 1.0694 1.1579 0.4686 0.082 Uiso 1 1 calc R
C7 C 0.9746(17) 1.0608(13) 0.333(2) 0.054(5) Uani 1 1 d .
C8 C 1.0684(16) 1.0233(17) 0.269(2) 0.068(6) Uani 1 1 d .
H8 H 1.1427 1.0474 0.2918 0.081 Uiso 1 1 calc R
C9 C 1.0465(15) 0.9512(16) 0.172(3) 0.067(6) Uani 1 1 d .
H9 H 1.1063 0.9240 0.1309 0.081 Uiso 1 1 calc R
C10 C 0.9380(18) 0.9203(14) 0.137(2) 0.058(5) Uani 1 1 d .
H10 H 0.9252 0.8723 0.0695 0.070 Uiso 1 1 calc R
C11 C 0.8657(16) 1.0228(12) 0.2895(19) 0.049(4) Uani 1 1 d .
C12 C 0.7680(17) 1.0596(12) 0.3517(18) 0.049(4) Uani 1 1 d .

loop_
_atom_site_aniso_label
_atom_site_aniso_U_11
_atom_site_aniso_U_22
_atom_site_aniso_U_33
_atom_site_aniso_U_23
_atom_site_aniso_U_13
_atom_site_aniso_U_12
Pb1 0.0445(4) 0.0435(4) 0.0484(4) -0.0018(3) 0.0038(3) 0.0010(3)
I1 0.0487(7) 0.0665(8) 0.0787(10) 0.0103(7) 0.0080(6) -0.0024(6)
I2 0.0904(12) 0.0868(11) 0.0802(11) -0.0355(9) 0.0161(9) -0.0020(9)
N2 0.044(8) 0.065(10) 0.034(7) 0.011(7) -0.006(6) -0.008(7)
N1 0.036(7) 0.060(9) 0.056(9) 0.003(7) 0.011(6) 0.003(6)
Cl1 0.114(5) 0.065(3) 0.082(4) -0.020(3) -0.009(4) -0.012(3)
C1 0.066(13) 0.054(11) 0.071(14) -0.013(10) 0.032(11) -0.011(9)
C2 0.097(18) 0.064(13) 0.073(15) -0.015(11) 0.040(13) 0.010(13)
C3 0.098(17) 0.044(10) 0.044(11) -0.004(8) 0.008(11) 0.001(11)
C4 0.074(13) 0.057(11) 0.032(9) 0.005(8) -0.019(9) -0.006(10)
C5 0.075(13) 0.045(10) 0.039(10) 0.007(8) -0.027(9) -0.003(9)
C6 0.078(15) 0.064(13) 0.057(13) 0.024(10) -0.013(11) -0.014(11)
C7 0.061(11) 0.051(10) 0.046(10) 0.007(8) -0.009(9) -0.017(9)
C8 0.036(9) 0.087(16) 0.076(15) 0.033(12) -0.007(9) -0.001(10)
C9 0.030(9) 0.071(14) 0.100(17) 0.009(13) 0.008(10) -0.012(9)
C10 0.067(13) 0.058(12) 0.047(11) -0.003(9) 0.001(9) 0.007(9)
C11 0.060(11) 0.045(10) 0.040(10) 0.010(8) -0.003(8) -0.012(8)
C12 0.069(12) 0.038(9) 0.038(9) 0.012(7) 0.006(8) -0.004(8)

loop_
_atom_type_symbol
_atom_type_description
_atom_type_scat_dispersion_real
_atom_type_scat_dispersion_imag
_atom_type_scat_source
C C 0.0033 0.0016 'International Tables Vol C Tables 4.2.6.8 and 6.1.1.4'
H H 0.0000 0.0000 'International Tables Vol C Tables 4.2.6.8 and 6.1.1.4'
N N 0.0061 0.0033 'International Tables Vol C Tables 4.2.6.8 and 6.1.1.4'
O O 0.0106 0.0060 'International Tables Vol C Tables 4.2.6.8 and 6.1.1.4'
Cl Cl 0.1484 0.1585 'International Tables Vol C Tables 4.2.6.8 and 6.1.1.4'
I I -0.4742 1.8119 'International Tables Vol C Tables 4.2.6.8 and 6.1.1.4'
Pb Pb -3.3944 10.1111 'International Tables Vol C Tables 4.2.6.8 and 6.1.1.4'

loop_
_geom_angle_atom_site_label_1
_geom_angle_atom_site_label_2
_geom_angle_atom_site_label_3
_geom_angle
_geom_angle_site_symmetry_1
_geom_angle_site_symmetry_3
N1 Pb1 N2 64.7(5) . .
N1 Pb1 I1 81.8(3) . 3_675
N2 Pb1 I1 81.5(3) . 3_675
N1 Pb1 I2 89.6(3) . 4_576
N2 Pb1 I2 83.4(3) . 4_576
I1 Pb1 I2 164.74(5) 3_675 4_576
N1 Pb1 I1 88.9(3) . .
N2 Pb1 I1 153.0(4) . .
I1 Pb1 I1 89.83(4) 3_675 .
I2 Pb1 I1 102.58(5) 4_576 .
N1 Pb1 I2 160.7(3) . .
N2 Pb1 I2 96.6(4) . .
I1 Pb1 I2 91.24(5) 3_675 .
I2 Pb1 I2 92.98(3) 4_576 .
I1 Pb1 I2 109.19(5) . .
Pb1 I1 Pb1 90.17(4) 3_675 .
Pb1 I2 Pb1 153.09(7) 4_575 .
C11 N2 C10 116.9(16) . .
C11 N2 Pb1 119.7(12) . .
C10 N2 Pb1 123.2(12) . .
C1 N1 C12 117.1(17) . .
C1 N1 Pb1 124.8(13) . .
C12 N1 Pb1 118.1(11) . .
N1 C1 C2 125(2) . .
N1 C1 H1 117.4 . .
C2 C1 H1 117.4 . .
C3 C2 C1 118(2) . .
C3 C2 H2 120.8 . .
C1 C2 H2 120.8 . .
C2 C3 C4 117.7(18) . .
C2 C3 H3 121.1 . .
C4 C3 H3 121.1 . .
C12 C4 C3 119.9(19) . .
C12 C4 C5 120(2) . .
C3 C4 C5 120.4(18) . .
C6 C5 C4 121.6(18) . .
C6 C5 Cl1 118.0(16) . .
C4 C5 Cl1 120.5(17) . .
C5 C6 C7 118(2) . .
C5 C6 H6 121.1 . .
C7 C6 H6 121.1 . .
C11 C7 C8 117.2(18) . .
C11 C7 C6 123(2) . .
C8 C7 C6 120(2) . .
C9 C8 C7 118.5(18) . .
C9 C8 H8 120.8 . .
C7 C8 H8 120.8 . .
C10 C9 C8 119(2) . .
C10 C9 H9 120.4 . .
C8 C9 H9 120.4 . .
C9 C10 N2 125(2) . .
C9 C10 H10 117.5 . .
N2 C10 H10 117.5 . .
N2 C11 C7 123.2(18) . .
N2 C11 C12 118.0(16) . .
C7 C11 C12 118.8(17) . .
N1 C12 C4 121.4(18) . .
N1 C12 C11 119.3(16) . .
C4 C12 C11 119.3(18) . .

loop_
_geom_bond_atom_site_label_1
_geom_bond_atom_site_label_2
_geom_bond_distance
_geom_bond_site_symmetry_2
Pb1 N1 2.565(16) .
Pb1 N2 2.568(14) .
Pb1 I1 3.1918(16) 3_675
Pb1 I2 3.1918(17) 4_576
Pb1 I1 3.2522(16) .
Pb1 I2 3.3165(17) .
I1 Pb1 3.1918(16) 3_675
I2 Pb1 3.1918(17) 4_575
N2 C11 1.33(2) .
N2 C10 1.35(2) .
N1 C1 1.31(2) .
N1 C12 1.37(2) .
Cl1 C5 1.721(19) .
C1 C2 1.39(3) .
C1 H1 0.9300 .
C2 C3 1.37(3) .
C2 H2 0.9300 .
C3 C4 1.41(3) .
C3 H3 0.9300 .
C4 C12 1.40(3) .
C4 C5 1.47(3) .
C5 C6 1.36(3) .
C6 C7 1.45(3) .
C6 H6 0.9300 .
C7 C11 1.39(2) .
C7 C8 1.43(3) .
C8 C9 1.37(3) .
C8 H8 0.9300 .
C9 C10 1.34(3) .
C9 H9 0.9300 .
C10 H10 0.9300 .
C11 C12 1.45(3) .
